data_4517809
loop_
_publ_author_name
'Ryan, David E.'
'Andrea, Kori A.'
'Race, James J.'
'Boyd, Timothy M.'
'Lloyd-Jones, Guy C.'
'Weller, Andrew S.'

_publ_section_title
;
 Amine--Borane Dehydropolymerization Using Rh-Based Precatalysts: Resting
 State, Chain Control, and Efficient Polymer Synthesis
;
_journal_name_full 'ACS Catalysis'
_journal_page_first 7443
_journal_page_last 7448
_journal_paper_doi 10.1021/acscatal.0c02211
_journal_year 2020
_chemical_formula_moiety 'C46 H39 O P2 Rh, 0.85(C6 H6)'
_chemical_formula_sum 'C51.1 H44.1 O P2 Rh'
_chemical_formula_weight 838.95
_chemical_name_systematic Rh(Xantphos)(CH2Ph)
_space_group_crystal_system monoclinic
_space_group_IT_number 14
_space_group_name_Hall '-P 2ybc'
_space_group_name_H-M_alt 'P 1 21/c 1'
_atom_sites_solution_hydrogens geom
_atom_sites_solution_primary dual
_audit_creation_date 2019-08-13
_audit_creation_method
;
Olex2 1.2
(compiled 2018.05.29 svn.r3508 for OlexSys, GUI svn.r5506)
;
_audit_update_record
;
2020-05-14 deposited with the CCDC.	2020-05-14 downloaded from the CCDC.
;
_cell_angle_alpha 90
_cell_angle_beta 98.216(6)
_cell_angle_gamma 90
_cell_formula_units_Z 4
_cell_length_a 16.1346(11)
_cell_length_b 10.4118(3)
_cell_length_c 24.8442(14)
_cell_measurement_reflns_used 3555
_cell_measurement_temperature 149.99(16)
_cell_measurement_theta_max 74.2330
_cell_measurement_theta_min 4.5950
_cell_volume 4130.7(4)
_computing_cell_refinement 'CrysAlisPro 1.171.39.46 (Rigaku OD, 2018)'
_computing_data_collection 'CrysAlisPro 1.171.39.46 (Rigaku OD, 2018)'
_computing_data_reduction 'CrysAlisPro 1.171.39.46 (Rigaku OD, 2018)'
_computing_molecular_graphics 'Olex2 (Dolomanov et al., 2009)'
_computing_publication_material 'Olex2 (Dolomanov et al., 2009)'
_computing_structure_refinement 'ShelXL (Sheldrick, 2015)'
_computing_structure_solution 'ShelXT (Sheldrick, 2015)'
_diffrn_ambient_environment N~2~
_diffrn_ambient_temperature 149.99(16)
_diffrn_detector 'CCD plate'
_diffrn_detector_area_resol_mean 10.4102
_diffrn_detector_type Atlas
_diffrn_measured_fraction_theta_full 0.996
_diffrn_measured_fraction_theta_max 0.978
_diffrn_measurement_details
;
List of Runs (angles in degrees, time in seconds):

  # Type    Start    End  Width  t~exp~   \w     \q     \k     \f   Frames
#--------------------------------------------------------------------------
  1  \w    -73.00  31.00   1.00    5.00    --  -42.16  77.00 -30.00  104
  2  \w     -9.00  19.00   1.00    5.00    --  -42.16  38.00-180.00   28
  3  \w    -48.00  30.00   1.00    5.00    --  -42.16  38.00-120.00   78
  4  \w     89.00 124.00   1.00    5.00    --   42.16 178.00-180.00   35
  5  \w     89.00 124.00   1.00   32.50    --  111.00  45.00  90.00   35
  6  \w    126.00 173.00   1.00   32.50    --  111.00  45.00  90.00   47
  7  \w     46.00  97.00   1.00   32.50    --  111.00 -45.00 -30.00   51
  8  \w     48.00  91.00   1.00   32.50    --  111.00 -30.00 150.00   43
  9  \w     41.00 105.00   1.00   32.50    --  111.00 -95.00   0.00   64
 10  \w     97.00 171.00   1.00   32.50    --  111.00  45.00  60.00   74
 11  \w     51.00  92.00   1.00   32.50    --  111.00 -45.00-180.00   41
 12  \w     89.00 140.00   1.00   32.50    --  111.00  30.00   0.00   51
 13  \w    144.00 178.00   1.00   32.50    --  111.00  30.00   0.00   34
 14  \w     49.00  96.00   1.00   32.50    --  111.00 -45.00 120.00   47
 15  \w     44.00  85.00   1.00   32.50    --  111.00 -61.00 -30.00   41
 16  \w     36.00  78.00   1.00   32.50    --  111.00 -30.00-150.00   42
 17  \w     34.00  69.00   1.00   32.50    --  111.00 -15.00  90.00   35
 18  \w    122.00 147.00   1.00   32.50    --  111.00 -15.00  90.00   25
 19  \w     45.00  89.00   1.00   32.50    --  111.00 -30.00  30.00   44
 20  \w     96.00 157.00   1.00   32.50    --  111.00  30.00  30.00   61
;
_diffrn_measurement_device 'four-circle diffractometer'
_diffrn_measurement_device_type 'SuperNova, Dual, Cu at home/near, Atlas'
_diffrn_measurement_method '\w scans'
_diffrn_orient_matrix_type 'CrysAlisPro convention (1999,Acta A55,543-557)'
_diffrn_orient_matrix_UB_11 0.0653646000
_diffrn_orient_matrix_UB_12 0.0569677000
_diffrn_orient_matrix_UB_13 -0.0329117000
_diffrn_orient_matrix_UB_21 -0.0707615000
_diffrn_orient_matrix_UB_22 0.0619025000
_diffrn_orient_matrix_UB_23 -0.0396857000
_diffrn_orient_matrix_UB_31 0.0055598000
_diffrn_orient_matrix_UB_32 0.1218267000
_diffrn_orient_matrix_UB_33 0.0354869000
_diffrn_radiation_monochromator mirror
_diffrn_radiation_probe x-ray
_diffrn_radiation_type CuK\a
_diffrn_radiation_wavelength 1.54184
_diffrn_reflns_av_R_equivalents 0.0815
_diffrn_reflns_av_unetI/netI 0.0929
_diffrn_reflns_Laue_measured_fraction_full 0.996
_diffrn_reflns_Laue_measured_fraction_max 0.978
_diffrn_reflns_limit_h_max 19
_diffrn_reflns_limit_h_min -20
_diffrn_reflns_limit_k_max 12
_diffrn_reflns_limit_k_min -12
_diffrn_reflns_limit_l_max 31
_diffrn_reflns_limit_l_min -19
_diffrn_reflns_number 22824
_diffrn_reflns_point_group_measured_fraction_full 0.996
_diffrn_reflns_point_group_measured_fraction_max 0.978
_diffrn_reflns_theta_full 67.684
_diffrn_reflns_theta_max 76.594
_diffrn_reflns_theta_min 3.595
_diffrn_source 'micro-focus sealed X-ray tube'
_diffrn_source_type 'SuperNova (Cu) X-ray Source'
_exptl_absorpt_coefficient_mu 4.356
_exptl_absorpt_correction_T_max 1.00000
_exptl_absorpt_correction_T_min 0.73093
_exptl_absorpt_correction_type multi-scan
_exptl_absorpt_process_details
;
CrysAlisPro 1.171.39.46 (Rigaku Oxford Diffraction, 2018)
Empirical absorption correction using spherical harmonics,
 implemented in SCALE3 ABSPACK scaling algorithm.
;
_exptl_crystal_colour red
_exptl_crystal_colour_primary red
_exptl_crystal_density_diffrn 1.349
_exptl_crystal_description block
_exptl_crystal_F_000 1735
_exptl_crystal_size_max 0.1
_exptl_crystal_size_mid 0.1
_exptl_crystal_size_min 0.1
_refine_diff_density_max 2.196
_refine_diff_density_min -2.220
_refine_diff_density_rms 0.134
_refine_ls_extinction_method none
_refine_ls_goodness_of_fit_ref 1.027
_refine_ls_hydrogen_treatment constr
_refine_ls_matrix_type full
_refine_ls_number_parameters 572
_refine_ls_number_reflns 8496
_refine_ls_number_restraints 274
_refine_ls_restrained_S_all 1.020
_refine_ls_R_factor_all 0.1372
_refine_ls_R_factor_gt 0.0994
_refine_ls_shift/su_max 0.000
_refine_ls_shift/su_mean 0.000
_refine_ls_structure_factor_coef Fsqd
_refine_ls_weighting_details 'w=1/[\s^2^(Fo^2^)+(0.1760P)^2^+5.4906P] where P=(Fo^2^+2Fc^2^)/3'
_refine_ls_weighting_scheme calc
_refine_ls_wR_factor_gt 0.2612
_refine_ls_wR_factor_ref 0.3060
_reflns_Friedel_coverage 0.000
_reflns_number_gt 5457
_reflns_number_total 8496
_reflns_threshold_expression 'I > 2\s(I)'
_cod_data_source_file cs0c02211_si_002.cif
_cod_data_source_block Rh(Xantphos)(CH2Ph)
_cod_depositor_comments 'Adding full bibliography for 4517808--4517809.cif.'
_cod_original_formula_sum 'C51.10 H44.10 O P2 Rh'
_cod_database_code 4517809
_shelx_shelxl_version_number 2018/3
_chemical_oxdiff_formula 'C50 H50 Rh1 P2 O1'
_shelx_space_group_comment
;
The symmetry employed for this shelxl refinement is uniquely defined
by the following loop, which should always be used as a source of
symmetry information in preference to the above space-group names.
They are only intended as comments.
;
_reflns_odcompleteness_completeness 99.31
_reflns_odcompleteness_iscentric 1
_reflns_odcompleteness_theta 74.33
_olex2_refinement_description
;
1. Fixed Uiso
 At 1.2 times of:
  All C(H) groups, All C(H,H) groups
 At 1.5 times of:
  All C(H,H,H) groups
2. Restrained distances
 C51-C50 \\sim C50-C49 \\sim C49-C48 \\sim C48-C47 \\sim C47-C52 \\sim C52-C51
 with sigma of 0.02
 C51-C47 \\sim C51-C47 \\sim C48-C50 \\sim C48-C52 \\sim C52-C50 \\sim C47-C49
 with sigma of 0.04
3. Restrained planarity
 C51, C50, C49, C48, C47, C52
 with sigma of 0.1
4. Uiso/Uaniso restraints and constraints
C2 \\sim C7 \\sim C3 \\sim C1 \\sim C6 \\sim C5 \\sim C4: within 2A with sigma
of 0.04 and sigma for terminal atoms of 0.08
C7A \\sim C6A \\sim C5A \\sim C4A \\sim C3A \\sim C2A \\sim C1A: within 2A with
sigma of 0.04 and sigma for terminal atoms of 0.08
C51 \\sim C50 \\sim C49 \\sim C48 \\sim C47 \\sim C52: within 2A with sigma of
0.04 and sigma for terminal atoms of 0.08
5. Rigid body (RIGU) restrains
 C2, C7, C3, C1, C6, C5, C4
 with sigma for 1-2 distances of 0.004 and sigma for 1-3 distances of 0.004
 C7A, C6A, C5A, C4A, C3A, C2A, C1A
 with sigma for 1-2 distances of 0.004 and sigma for 1-3 distances of 0.004
 C51, C50, C49, C48, C47, C52
 with sigma for 1-2 distances of 0.004 and sigma for 1-3 distances of 0.004
6. Others
 Sof(C7A)=Sof(H7A)=Sof(C6A)=Sof(H6A)=Sof(C5A)=Sof(H5A)=Sof(C4A)=Sof(H4A)=
 Sof(C3A)=Sof(H3A)=Sof(C2A)=Sof(C1A)=Sof(H1AA)=Sof(H1AB)=1-FVAR(1)
 Sof(C2)=Sof(C7)=Sof(H7)=Sof(C3)=Sof(H3)=Sof(C1)=Sof(H1A)=Sof(H1B)=Sof(C6)=
 Sof(H6)=Sof(C5)=Sof(H5)=Sof(C4)=Sof(H4)=FVAR(1)
 Sof(C51)=Sof(H51)=Sof(C50)=Sof(H50)=Sof(C49)=Sof(H49)=Sof(C48)=Sof(H48)=
 Sof(C47)=Sof(H47)=Sof(C52)=Sof(H52)=FVAR(2)
7.a Secondary CH2 refined with riding coordinates:
 C1(H1A,H1B)
7.b Aromatic/amide H refined with riding coordinates:
 C35(H35), C33(H33), C34(H34), C9(H9), C31(H31), C45(H45), C27(H27), C30(H30),
 C10(H10), C44(H44), C13(H13), C43(H43), C25(H25), C28(H28), C29(H29), C23(H23),
  C19(H19), C7(H7), C24(H24), C11(H11), C12(H12), C3(H3), C22(H22), C21(H21),
 C17(H17), C18(H18), C15(H15), C6(H6), C16(H16), C5(H5), C4(H4), C7A(H7A),
 C6A(H6A), C5A(H5A), C4A(H4A), C3A(H3A), C51(H51), C50(H50), C49(H49), C48(H48),
  C47(H47), C52(H52)
7.c X=CH2 refined with riding coordinates:
 C1A(H1AA,H1AB)
7.d Idealised Me refined as rotating group:
 C40(H40A,H40B,H40C), C39(H39A,H39B,H39C)
;
_olex2_submission_special_instructions 'No special instructions were received'
_oxdiff_exptl_absorpt_empirical_details
;
Empirical correction (ABSPACK) includes:
- Absorption correction using spherical harmonics
- Frame scaling
;
_oxdiff_exptl_absorpt_empirical_full_max 1.566
_oxdiff_exptl_absorpt_empirical_full_min 0.723

loop_
_space_group_symop_operation_xyz
'x, y, z'
'-x, y+1/2, -z+1/2'
'-x, -y, -z'
'x, -y-1/2, z-1/2'

loop_
_atom_site_label
_atom_site_type_symbol
_atom_site_fract_x
_atom_site_fract_y
_atom_site_fract_z
_atom_site_U_iso_or_equiv
_atom_site_adp_type
_atom_site_occupancy
_atom_site_site_symmetry_order
_atom_site_calc_flag
_atom_site_refinement_flags_posn
_atom_site_refinement_flags_adp
_atom_site_refinement_flags_occupancy
_atom_site_disorder_assembly
_atom_site_disorder_group
Rh1 Rh 0.33385(4) 0.73223(5) 0.32788(3) 0.0613(3) Uani 1 1 d . . . . .
P2 P 0.22068(15) 0.68130(17) 0.26822(8) 0.0573(5) Uani 1 1 d . . . . .
P1 P 0.29449(14) 0.66951(16) 0.40752(8) 0.0557(5) Uani 1 1 d . . . . .
O1 O 0.2463(4) 0.4563(5) 0.3359(2) 0.0585(14) Uani 1 1 d . . . . .
C35 C 0.4074(6) 0.2586(7) 0.4134(4) 0.063(2) Uani 1 1 d . . . . .
H35 H 0.432368 0.178358 0.412125 0.076 Uiso 1 1 calc R . . . .
C37 C 0.3101(5) 0.4164(6) 0.3767(3) 0.0524(17) Uani 1 1 d . . . . .
C33 C 0.3991(6) 0.4641(7) 0.4578(3) 0.059(2) Uani 1 1 d . . . . .
H33 H 0.418725 0.519620 0.486073 0.071 Uiso 1 1 calc R . . . .
C8 C 0.1983(6) 0.7708(8) 0.2030(4) 0.065(2) Uani 1 1 d . . . . .
C32 C 0.3362(5) 0.5049(7) 0.4180(3) 0.0540(17) Uani 1 1 d . . . . .
C36 C 0.3450(6) 0.2944(7) 0.3730(4) 0.0592(19) Uani 1 1 d . . . . .
C26 C 0.3351(6) 0.7534(7) 0.4710(4) 0.062(2) Uani 1 1 d . . . . .
C41 C 0.2606(6) 0.4229(7) 0.2846(3) 0.065(2) Uani 1 1 d . . . . .
C20 C 0.1870(6) 0.6503(8) 0.4214(3) 0.062(2) Uani 1 1 d . . . . .
C34 C 0.4339(6) 0.3421(8) 0.4568(4) 0.065(2) Uani 1 1 d . . . . .
H34 H 0.474755 0.315802 0.484845 0.078 Uiso 1 1 calc R . . . .
C46 C 0.2952(7) 0.3049(8) 0.2751(4) 0.073(3) Uani 1 1 d . . . . .
C9 C 0.2412(8) 0.8807(9) 0.1952(4) 0.073(2) Uani 1 1 d . . . . .
H9 H 0.281775 0.910514 0.222756 0.088 Uiso 1 1 calc R . . . .
C42 C 0.2425(6) 0.5180(8) 0.2451(3) 0.065(2) Uani 1 1 d . . . . .
C14 C 0.1137(7) 0.6754(9) 0.2838(4) 0.068(2) Uani 1 1 d . . . . .
C31 C 0.3202(7) 0.7090(9) 0.5210(4) 0.070(2) Uani 1 1 d . . . . .
H31 H 0.293055 0.630810 0.523219 0.084 Uiso 1 1 calc R . . . .
C45 C 0.3123(10) 0.2814(9) 0.2229(5) 0.099(5) Uani 1 1 d . . . . .
H45 H 0.335502 0.202788 0.215329 0.118 Uiso 1 1 calc R . . . .
C27 C 0.3756(8) 0.8708(9) 0.4686(5) 0.082(3) Uani 1 1 d . . . . .
H27 H 0.386907 0.901910 0.435349 0.098 Uiso 1 1 calc R . . . .
C30 C 0.3451(7) 0.7791(10) 0.5679(4) 0.076(3) Uani 1 1 d . . . . .
H30 H 0.334451 0.748076 0.601314 0.091 Uiso 1 1 calc R . . . .
C10 C 0.2247(10) 0.9489(11) 0.1463(5) 0.092(4) Uani 1 1 d . . . . .
H10 H 0.255822 1.021878 0.141045 0.110 Uiso 1 1 calc R . . . .
C44 C 0.2961(11) 0.3713(11) 0.1816(4) 0.106(5) Uani 1 1 d . . . . .
H44 H 0.309311 0.354240 0.147059 0.127 Uiso 1 1 calc R . . . .
C2 C 0.4574(9) 0.6924(14) 0.2980(7) 0.060(3) Uani 0.669(13) 1 d . U P A 1
C13 C 0.1361(8) 0.7310(10) 0.1608(5) 0.082(3) Uani 1 1 d . . . . .
H13 H 0.105464 0.656923 0.165084 0.098 Uiso 1 1 calc R . . . .
C43 C 0.2592(9) 0.4887(9) 0.1929(4) 0.092(4) Uani 1 1 d . . . . .
H43 H 0.245692 0.548051 0.165093 0.111 Uiso 1 1 calc R . . . .
C25 C 0.1500(8) 0.5361(11) 0.4332(5) 0.083(3) Uani 1 1 d . . . . .
H25 H 0.180560 0.460570 0.432472 0.099 Uiso 1 1 calc R . . . .
C28 C 0.3993(8) 0.9420(9) 0.5157(5) 0.092(4) Uani 1 1 d . . . . .
H28 H 0.424452 1.021850 0.513701 0.110 Uiso 1 1 calc R . . . .
C29 C 0.3854(8) 0.8942(10) 0.5649(5) 0.088(3) Uani 1 1 d . . . . .
H29 H 0.403489 0.940093 0.596534 0.106 Uiso 1 1 calc R . . . .
C23 C 0.0259(7) 0.6418(16) 0.4460(5) 0.091(3) Uani 1 1 d . . . . .
H23 H -0.028587 0.638584 0.454090 0.109 Uiso 1 1 calc R . . . .
C40 C 0.3754(11) 0.1082(10) 0.3137(5) 0.107(5) Uani 1 1 d . . . . .
H40A H 0.430815 0.143941 0.318124 0.160 Uiso 1 1 calc GR . . . .
H40B H 0.361884 0.074020 0.277670 0.160 Uiso 1 1 calc GR . . . .
H40C H 0.373042 0.040748 0.339826 0.160 Uiso 1 1 calc GR . . . .
C38 C 0.3127(7) 0.2127(8) 0.3226(4) 0.073(3) Uani 1 1 d . . . . .
C19 C 0.0678(7) 0.5663(10) 0.2908(5) 0.085(3) Uani 1 1 d . . . . .
H19 H 0.093886 0.486906 0.289354 0.101 Uiso 1 1 calc R . . . .
C7 C 0.4824(10) 0.5580(14) 0.2997(6) 0.063(3) Uani 0.669(13) 1 d . U P A 1
H7 H 0.465869 0.506021 0.269656 0.075 Uiso 0.669(13) 1 calc R . P A 1
C24 C 0.0708(8) 0.5293(15) 0.4461(6) 0.096(4) Uani 1 1 d . . . . .
H24 H 0.047797 0.451272 0.454600 0.115 Uiso 1 1 calc R . . . .
C11 C 0.1634(10) 0.9089(12) 0.1064(5) 0.094(4) Uani 1 1 d . . . . .
H11 H 0.151238 0.955943 0.074394 0.113 Uiso 1 1 calc R . . . .
C12 C 0.1200(9) 0.7999(13) 0.1136(5) 0.092(4) Uani 1 1 d . . . . .
H12 H 0.078844 0.771695 0.086122 0.111 Uiso 1 1 calc R . . . .
C3 C 0.4789(10) 0.7619(14) 0.3473(7) 0.063(3) Uani 0.669(13) 1 d . U P A 1
H3 H 0.458093 0.844589 0.349735 0.075 Uiso 0.669(13) 1 calc R . P A 1
C22 C 0.0571(9) 0.7529(14) 0.4349(7) 0.102(4) Uani 1 1 d . . . . .
H22 H 0.025461 0.827270 0.436002 0.122 Uiso 1 1 calc R . . . .
C21 C 0.1375(9) 0.7596(11) 0.4216(6) 0.094(4) Uani 1 1 d . . . . .
H21 H 0.158791 0.838571 0.412648 0.112 Uiso 1 1 calc R . . . .
C17 C -0.0527(9) 0.6831(16) 0.3031(5) 0.097(4) Uani 1 1 d . . . . .
H17 H -0.108549 0.685254 0.308481 0.117 Uiso 1 1 calc R . . . .
C18 C -0.0131(8) 0.5685(16) 0.2997(6) 0.109(5) Uani 1 1 d . . . . .
H18 H -0.041537 0.492093 0.303526 0.131 Uiso 1 1 calc R . . . .
C1 C 0.4037(11) 0.7501(14) 0.2541(7) 0.061(3) Uani 0.669(13) 1 d . U P A 1
H1A H 0.384576 0.695338 0.223257 0.073 Uiso 0.669(13) 1 calc R . P A 1
H1B H 0.418144 0.836346 0.243965 0.073 Uiso 0.669(13) 1 calc R . P A 1
C39 C 0.2286(9) 0.1494(11) 0.3318(5) 0.105(5) Uani 1 1 d . . . . .
H39A H 0.237751 0.095236 0.363421 0.157 Uiso 1 1 calc GR . . . .
H39B H 0.207306 0.098699 0.300624 0.157 Uiso 1 1 calc GR . . . .
H39C H 0.188789 0.215015 0.337165 0.157 Uiso 1 1 calc GR . . . .
C15 C 0.0714(9) 0.7920(11) 0.2889(6) 0.089(3) Uani 1 1 d . . . . .
H15 H 0.099720 0.868787 0.285681 0.107 Uiso 1 1 calc R . . . .
C6 C 0.5280(10) 0.5083(14) 0.3431(6) 0.066(3) Uani 0.669(13) 1 d . U P A 1
H6 H 0.542677 0.421855 0.343094 0.080 Uiso 0.669(13) 1 calc R . P A 1
C16 C -0.0097(9) 0.7959(15) 0.2985(6) 0.099(4) Uani 1 1 d . . . . .
H16 H -0.035903 0.874488 0.301824 0.118 Uiso 1 1 calc R . . . .
C5 C 0.5551(10) 0.5842(16) 0.3895(6) 0.072(4) Uani 0.669(13) 1 d . U P A 1
H5 H 0.590064 0.549011 0.418766 0.087 Uiso 0.669(13) 1 calc R . P A 1
C4 C 0.5295(11) 0.7112(16) 0.3914(6) 0.074(4) Uani 0.669(13) 1 d . U P A 1
H4 H 0.546296 0.761220 0.422055 0.089 Uiso 0.669(13) 1 calc R . P A 1
C7A C 0.4802(16) 0.559(2) 0.3317(14) 0.053(5) Uani 0.331(13) 1 d . U P A 2
H7A H 0.496943 0.517924 0.364687 0.064 Uiso 0.331(13) 1 calc R . P A 2
C6A C 0.473(2) 0.487(3) 0.2825(14) 0.075(7) Uani 0.331(13) 1 d . U P A 2
H6A H 0.488345 0.400285 0.283723 0.090 Uiso 0.331(13) 1 calc R . P A 2
C5A C 0.444(2) 0.545(3) 0.2317(12) 0.071(6) Uani 0.331(13) 1 d . U P A 2
H5A H 0.435974 0.496384 0.199994 0.085 Uiso 0.331(13) 1 calc R . P A 2
C4A C 0.4283(16) 0.675(2) 0.2304(10) 0.057(5) Uani 0.331(13) 1 d . U P A 2
H4A H 0.414223 0.715217 0.196889 0.068 Uiso 0.331(13) 1 calc R . P A 2
C3A C 0.4327(17) 0.750(2) 0.2789(11) 0.044(5) Uani 0.331(13) 1 d . U P A 2
H3A H 0.416506 0.835487 0.276653 0.052 Uiso 0.331(13) 1 calc R . P A 2
C2A C 0.4618(12) 0.694(2) 0.3315(11) 0.040(4) Uani 0.331(13) 1 d . U P A 2
C1A C 0.4535(13) 0.7638(18) 0.3789(9) 0.041(4) Uani 0.331(13) 1 d . U P A 2
H1AA H 0.459918 0.722574 0.412436 0.049 Uiso 0.331(13) 1 calc R . P A 2
H1AB H 0.441531 0.851186 0.376687 0.049 Uiso 0.331(13) 1 calc R . P A 2
C51 C 0.190(2) 0.217(3) 0.5706(12) 0.224(13) Uani 0.85(2) 1 d D U P . .
H51 H 0.190172 0.259510 0.603649 0.268 Uiso 0.85(2) 1 calc R . P . .
C50 C 0.154(2) 0.105(2) 0.5603(12) 0.234(14) Uani 0.85(2) 1 d D U P . .
H50 H 0.134380 0.066680 0.590044 0.281 Uiso 0.85(2) 1 calc R . P . .
C49 C 0.140(2) 0.037(3) 0.5154(13) 0.244(14) Uani 0.85(2) 1 d D U P . .
H49 H 0.120014 -0.046890 0.512959 0.292 Uiso 0.85(2) 1 calc R . P . .
C48 C 0.158(3) 0.106(3) 0.4743(11) 0.274(15) Uani 0.85(2) 1 d D U P . .
H48 H 0.133780 0.090004 0.438719 0.328 Uiso 0.85(2) 1 calc R . P . .
C47 C 0.213(2) 0.198(3) 0.4866(13) 0.234(14) Uani 0.85(2) 1 d D U P . .
H47 H 0.246677 0.218107 0.460444 0.280 Uiso 0.85(2) 1 calc R . P . .
C52 C 0.225(2) 0.266(2) 0.5310(12) 0.213(13) Uani 0.85(2) 1 d D U P . .
H52 H 0.255954 0.341160 0.534257 0.256 Uiso 0.85(2) 1 calc R . P . .

loop_
_atom_site_aniso_label
_atom_site_aniso_U_11
_atom_site_aniso_U_22
_atom_site_aniso_U_33
_atom_site_aniso_U_23
_atom_site_aniso_U_13
_atom_site_aniso_U_12
Rh1 0.0687(4) 0.0279(3) 0.0845(5) 0.0070(2) 0.0007(3) 0.0029(2)
P2 0.0756(13) 0.0335(8) 0.0593(10) 0.0013(7) -0.0028(9) 0.0055(8)
P1 0.0713(12) 0.0293(8) 0.0618(10) 0.0020(7) -0.0068(9) -0.0020(7)
O1 0.080(4) 0.033(2) 0.057(3) 0.002(2) -0.009(3) 0.003(2)
C35 0.090(6) 0.028(3) 0.069(5) 0.007(3) 0.003(4) 0.012(3)
C37 0.067(4) 0.029(3) 0.058(4) 0.008(3) -0.004(3) -0.004(3)
C33 0.080(5) 0.034(3) 0.059(4) 0.002(3) -0.007(4) -0.004(3)
C8 0.082(6) 0.047(4) 0.063(4) -0.002(3) -0.001(4) 0.012(4)
C32 0.073(5) 0.032(3) 0.054(4) 0.004(3) 0.000(3) -0.002(3)
C36 0.075(5) 0.033(3) 0.065(4) -0.002(3) -0.002(4) 0.000(3)
C26 0.076(5) 0.029(3) 0.077(5) -0.002(3) -0.008(4) 0.000(3)
C41 0.090(6) 0.037(4) 0.059(4) -0.009(3) -0.018(4) 0.003(4)
C20 0.072(5) 0.046(4) 0.063(4) -0.011(3) -0.002(4) 0.000(4)
C34 0.080(6) 0.037(4) 0.071(5) 0.012(3) -0.011(4) 0.001(3)
C46 0.105(7) 0.038(4) 0.067(5) -0.008(3) -0.017(5) 0.005(4)
C9 0.105(7) 0.051(5) 0.064(5) 0.004(4) 0.015(5) 0.009(5)
C42 0.088(6) 0.041(4) 0.059(4) -0.007(3) -0.010(4) 0.009(4)
C14 0.086(6) 0.056(5) 0.056(4) 0.003(4) -0.008(4) 0.000(4)
C31 0.087(6) 0.049(4) 0.069(5) -0.010(4) -0.003(4) 0.001(4)
C45 0.163(12) 0.042(5) 0.078(6) -0.022(4) -0.024(7) 0.029(6)
C27 0.108(8) 0.037(4) 0.093(7) 0.009(4) -0.011(6) -0.010(4)
C30 0.093(7) 0.060(5) 0.070(5) -0.020(4) -0.002(5) 0.005(5)
C10 0.146(11) 0.054(5) 0.080(7) 0.012(5) 0.030(7) 0.009(6)
C44 0.198(15) 0.058(6) 0.057(5) -0.015(4) 0.000(7) 0.020(7)
C2 0.069(7) 0.048(6) 0.064(7) -0.007(5) 0.015(6) -0.003(5)
C13 0.102(7) 0.057(5) 0.079(6) 0.012(4) -0.013(5) 0.008(5)
C43 0.161(12) 0.047(5) 0.059(5) -0.003(4) -0.021(6) 0.017(6)
C25 0.088(7) 0.063(6) 0.093(7) -0.009(5) 0.004(6) -0.018(5)
C28 0.116(9) 0.040(4) 0.109(9) -0.010(5) -0.018(7) -0.014(5)
C29 0.105(8) 0.054(5) 0.098(8) -0.033(5) -0.012(6) -0.002(5)
C23 0.066(6) 0.124(11) 0.081(7) -0.011(7) 0.005(5) 0.005(7)
C40 0.178(14) 0.043(5) 0.090(7) -0.013(5) -0.014(8) 0.042(7)
C38 0.110(7) 0.029(3) 0.072(5) -0.002(3) -0.017(5) 0.004(4)
C19 0.081(7) 0.059(5) 0.105(8) -0.001(5) -0.017(6) 0.000(5)
C7 0.085(9) 0.051(6) 0.053(6) -0.007(5) 0.015(6) -0.002(5)
C24 0.081(7) 0.099(9) 0.106(9) -0.014(7) 0.008(6) -0.015(7)
C11 0.136(11) 0.071(7) 0.076(7) 0.021(5) 0.022(7) 0.036(7)
C12 0.108(9) 0.079(7) 0.082(7) -0.002(6) -0.012(6) 0.029(6)
C3 0.089(8) 0.042(6) 0.058(6) 0.003(5) 0.015(6) -0.002(6)
C22 0.087(8) 0.087(9) 0.134(11) -0.003(8) 0.026(8) 0.019(7)
C21 0.093(8) 0.063(6) 0.126(10) -0.007(6) 0.022(7) 0.018(5)
C17 0.090(8) 0.126(11) 0.072(6) 0.013(7) -0.002(5) 0.020(8)
C18 0.084(8) 0.113(11) 0.119(10) 0.021(8) -0.027(7) -0.038(8)
C1 0.073(8) 0.060(7) 0.053(6) 0.008(6) 0.024(6) -0.014(6)
C39 0.139(11) 0.052(5) 0.108(8) 0.009(5) -0.031(8) -0.040(6)
C15 0.104(8) 0.057(5) 0.112(9) 0.005(6) 0.032(7) 0.011(5)
C6 0.071(8) 0.055(6) 0.074(6) 0.007(5) 0.017(5) 0.004(6)
C16 0.101(9) 0.089(8) 0.110(9) 0.003(7) 0.030(7) 0.004(7)
C5 0.076(8) 0.073(7) 0.066(6) 0.009(5) 0.001(6) 0.015(6)
C4 0.087(9) 0.067(6) 0.068(6) -0.006(5) 0.005(6) 0.000(6)
C7A 0.054(12) 0.044(8) 0.069(11) 0.006(8) 0.035(10) 0.016(8)
C6A 0.100(17) 0.047(11) 0.090(12) -0.013(8) 0.048(12) 0.010(11)
C5A 0.092(16) 0.057(9) 0.074(10) -0.028(8) 0.051(10) 0.013(10)
C4A 0.067(12) 0.061(9) 0.051(9) -0.018(7) 0.039(9) 0.003(9)
C3A 0.067(13) 0.026(8) 0.038(8) -0.006(7) 0.006(8) 0.007(8)
C2A 0.034(8) 0.043(8) 0.045(8) 0.001(7) 0.015(7) 0.004(7)
C1A 0.055(10) 0.032(8) 0.034(8) 0.004(6) 0.001(7) -0.004(7)
C51 0.35(4) 0.133(18) 0.17(2) -0.006(14) 0.00(2) -0.03(2)
C50 0.36(4) 0.135(18) 0.19(2) -0.023(15) -0.02(2) -0.03(2)
C49 0.41(4) 0.122(19) 0.22(2) -0.047(14) 0.10(2) -0.05(2)
C48 0.46(4) 0.15(2) 0.23(2) -0.045(17) 0.12(2) -0.07(2)
C47 0.39(4) 0.103(16) 0.22(2) -0.021(15) 0.11(2) -0.016(19)
C52 0.35(4) 0.106(16) 0.18(2) 0.016(12) 0.01(2) 0.021(17)

loop_
_atom_type_symbol
_atom_type_description
_atom_type_scat_dispersion_real
_atom_type_scat_dispersion_imag
_atom_type_scat_source
C C 0.0181 0.0091 'International Tables Vol C Tables 4.2.6.8 and 6.1.1.4'
H H 0.0000 0.0000 'International Tables Vol C Tables 4.2.6.8 and 6.1.1.4'
O O 0.0492 0.0322 'International Tables Vol C Tables 4.2.6.8 and 6.1.1.4'
P P 0.2955 0.4335 'International Tables Vol C Tables 4.2.6.8 and 6.1.1.4'
Rh Rh 0.0927 3.6045 'International Tables Vol C Tables 4.2.6.8 and 6.1.1.4'

loop_
_geom_angle_atom_site_label_1
_geom_angle_atom_site_label_2
_geom_angle_atom_site_label_3
_geom_angle
_geom_angle_site_symmetry_1
_geom_angle_site_symmetry_3
_geom_angle_publ_flag
P2 Rh1 P1 101.89(8) . . ?
P2 Rh1 C2 114.3(4) . . ?
P2 Rh1 C3 149.5(4) . . ?
P2 Rh1 C1 86.4(5) . . ?
P1 Rh1 C2 127.2(5) . . ?
P1 Rh1 C3 104.8(4) . . ?
P1 Rh1 C1 162.9(4) . . ?
C2 Rh1 C3 35.9(5) . . ?
C2 Rh1 C1 36.5(6) . . ?
C1 Rh1 C3 64.1(6) . . ?
C3A Rh1 P2 104.2(8) . . ?
C3A Rh1 P1 147.7(8) . . ?
C3A Rh1 C1A 69.4(10) . . ?
C2A Rh1 P2 133.5(8) . . ?
C2A Rh1 P1 107.8(7) . . ?
C2A Rh1 C3A 39.8(9) . . ?
C2A Rh1 C1A 38.4(9) . . ?
C1A Rh1 P2 171.8(6) . . ?
C1A Rh1 P1 82.6(6) . . ?
C8 P2 Rh1 119.7(3) . . ?
C42 P2 Rh1 104.5(3) . . ?
C42 P2 C8 102.3(4) . . ?
C14 P2 Rh1 125.0(3) . . ?
C14 P2 C8 97.5(4) . . ?
C14 P2 C42 105.3(5) . . ?
C32 P1 Rh1 104.4(3) . . ?
C26 P1 Rh1 120.2(3) . . ?
C26 P1 C32 104.0(3) . . ?
C20 P1 Rh1 126.1(3) . . ?
C20 P1 C32 102.0(4) . . ?
C20 P1 C26 97.0(4) . . ?
C41 O1 C37 113.1(7) . . ?
C36 C35 C34 120.4(7) . . ?
C32 C37 O1 116.6(6) . . ?
C36 C37 O1 118.9(7) . . ?
C36 C37 C32 124.5(7) . . ?
C32 C33 C34 121.7(7) . . ?
C9 C8 P2 120.2(7) . . ?
C9 C8 C13 117.7(9) . . ?
C13 C8 P2 122.0(8) . . ?
C37 C32 P1 116.3(5) . . ?
C33 C32 P1 127.1(6) . . ?
C33 C32 C37 115.9(7) . . ?
C35 C36 C37 117.4(7) . . ?
C35 C36 C38 124.9(8) . . ?
C37 C36 C38 117.6(7) . . ?
C31 C26 P1 121.8(7) . . ?
C31 C26 C27 118.5(9) . . ?
C27 C26 P1 119.5(8) . . ?
O1 C41 C46 120.6(8) . . ?
O1 C41 C42 115.3(7) . . ?
C46 C41 C42 124.0(9) . . ?
C25 C20 P1 125.8(8) . . ?
C25 C20 C21 116.0(11) . . ?
C21 C20 P1 118.1(8) . . ?
C33 C34 C35 120.0(7) . . ?
C41 C46 C45 117.2(9) . . ?
C41 C46 C38 117.6(9) . . ?
C45 C46 C38 125.2(9) . . ?
C8 C9 C10 120.7(11) . . ?
C41 C42 P2 117.7(6) . . ?
C43 C42 P2 124.2(7) . . ?
C43 C42 C41 116.7(8) . . ?
C19 C14 P2 126.6(8) . . ?
C19 C14 C15 115.0(11) . . ?
C15 C14 P2 118.4(8) . . ?
C26 C31 C30 121.0(10) . . ?
C44 C45 C46 122.1(10) . . ?
C28 C27 C26 120.4(11) . . ?
C29 C30 C31 119.9(11) . . ?
C11 C10 C9 120.3(12) . . ?
C45 C44 C43 118.6(11) . . ?
C7 C2 Rh1 114.9(10) . . ?
C3 C2 Rh1 75.1(9) . . ?
C3 C2 C7 115.6(15) . . ?
C3 C2 C1 119.4(14) . . ?
C1 C2 Rh1 72.9(8) . . ?
C1 C2 C7 124.3(13) . . ?
C12 C13 C8 120.8(12) . . ?
C42 C43 C44 121.3(9) . . ?
C24 C25 C20 122.9(12) . . ?
C29 C28 C27 119.9(10) . . ?
C28 C29 C30 120.3(9) . . ?
C22 C23 C24 122.3(12) . . ?
C36 C38 C39 108.4(10) . . ?
C46 C38 C36 106.7(7) . . ?
C46 C38 C40 113.1(10) . . ?
C46 C38 C39 108.2(9) . . ?
C40 C38 C36 111.0(8) . . ?
C40 C38 C39 109.3(10) . . ?
C18 C19 C14 123.5(12) . . ?
C6 C7 C2 121.4(15) . . ?
C25 C24 C23 117.8(13) . . ?
C12 C11 C10 119.5(10) . . ?
C11 C12 C13 120.9(12) . . ?
C2 C3 Rh1 69.0(9) . . ?
C4 C3 Rh1 125.1(12) . . ?
C4 C3 C2 122.4(15) . . ?
C23 C22 C21 119.8(12) . . ?
C22 C21 C20 121.1(13) . . ?
C18 C17 C16 119.7(14) . . ?
C19 C18 C17 119.8(13) . . ?
C2 C1 Rh1 70.6(8) . . ?
C16 C15 C14 122.1(12) . . ?
C7 C6 C5 121.1(14) . . ?
C15 C16 C17 119.8(14) . . ?
C4 C5 C6 120.1(13) . . ?
C3 C4 C5 118.9(14) . . ?
C6A C7A C2A 122(3) . . ?
C5A C6A C7A 121(3) . . ?
C4A C5A C6A 119(2) . . ?
C5A C4A C3A 122(3) . . ?
C4A C3A Rh1 118.7(18) . . ?
C4A C3A C2A 121(2) . . ?
C2A C3A Rh1 68.0(12) . . ?
C7A C2A Rh1 112.8(17) . . ?
C7A C2A C3A 116(2) . . ?
C3A C2A Rh1 72.1(13) . . ?
C1A C2A Rh1 74.1(12) . . ?
C1A C2A C7A 123(2) . . ?
C1A C2A C3A 119.5(19) . . ?
C2A C1A Rh1 67.5(11) . . ?
C52 C51 C50 115(2) . . ?
C49 C50 C51 131(2) . . ?
C50 C49 C48 110(2) . . ?
C47 C48 C49 116.0(19) . . ?
C52 C47 C48 127(2) . . ?
C47 C52 C51 113.9(17) . . ?

loop_
_geom_bond_atom_site_label_1
_geom_bond_atom_site_label_2
_geom_bond_distance
_geom_bond_site_symmetry_2
_geom_bond_publ_flag
Rh1 P2 2.245(2) . ?
Rh1 P1 2.259(2) . ?
Rh1 C2 2.262(15) . ?
Rh1 C3 2.342(16) . ?
Rh1 C1 2.292(13) . ?
Rh1 C3A 2.15(2) . ?
Rh1 C2A 2.092(19) . ?
Rh1 C1A 2.177(19) . ?
P2 C8 1.860(9) . ?
P2 C42 1.845(8) . ?
P2 C14 1.823(12) . ?
P1 C32 1.846(7) . ?
P1 C26 1.840(9) . ?
P1 C20 1.827(10) . ?
O1 C37 1.401(9) . ?
O1 C41 1.372(11) . ?
C35 C36 1.369(12) . ?
C35 C34 1.402(13) . ?
C37 C32 1.397(11) . ?
C37 C36 1.397(11) . ?
C33 C32 1.379(11) . ?
C33 C34 1.391(11) . ?
C8 C9 1.364(15) . ?
C8 C13 1.406(15) . ?
C36 C38 1.540(11) . ?
C26 C31 1.377(15) . ?
C26 C27 1.392(12) . ?
C41 C46 1.384(12) . ?
C41 C42 1.395(12) . ?
C20 C25 1.380(14) . ?
C20 C21 1.390(14) . ?
C46 C45 1.386(17) . ?
C46 C38 1.517(13) . ?
C9 C10 1.400(15) . ?
C42 C43 1.395(15) . ?
C14 C19 1.380(15) . ?
C14 C15 1.407(15) . ?
C31 C30 1.385(13) . ?
C45 C44 1.386(16) . ?
C27 C28 1.391(16) . ?
C30 C29 1.371(16) . ?
C10 C11 1.36(2) . ?
C44 C43 1.406(16) . ?
C2 C7 1.46(2) . ?
C2 C3 1.42(2) . ?
C2 C1 1.43(2) . ?
C13 C12 1.367(16) . ?
C25 C24 1.363(18) . ?
C28 C29 1.367(19) . ?
C23 C24 1.38(2) . ?
C23 C22 1.31(2) . ?
C40 C38 1.523(15) . ?
C38 C39 1.555(18) . ?
C19 C18 1.356(19) . ?
C7 C6 1.32(2) . ?
C11 C12 1.36(2) . ?
C3 C4 1.37(2) . ?
C22 C21 1.39(2) . ?
C17 C18 1.36(2) . ?
C17 C16 1.38(2) . ?
C15 C16 1.36(2) . ?
C6 C5 1.41(2) . ?
C5 C4 1.39(2) . ?
C7A C6A 1.43(4) . ?
C7A C2A 1.44(3) . ?
C6A C5A 1.42(5) . ?
C5A C4A 1.38(4) . ?
C4A C3A 1.43(3) . ?
C3A C2A 1.45(3) . ?
C2A C1A 1.41(3) . ?
C51 C50 1.320(18) . ?
C51 C52 1.304(19) . ?
C50 C49 1.310(18) . ?
C49 C48 1.314(19) . ?
C48 C47 1.312(19) . ?
C47 C52 1.296(18) . ?
